data_4516478
loop_
_publ_author_name
'Hassanein, Khaled'
'Castillo, Oscar'
'G\'omez-Garc\'ia, Carlos J.'
'Zamora, F\'elix'
'Amo-Ochoa, Pilar'

_publ_contact_author
;
 Pilar Amo-Ochoa. Departamento de Quimica Inorganica. 
 Universidad Autonoma de Madrid,
 E-28049 Madrid, Spain
;
_publ_section_title
;
 Asymmetric and Symmetric Dicopper(II) Paddle-Wheel Units with Modified
 Nucleobases
;
_journal_issue 11
_journal_name_full 'Crystal Growth &amp; Design'
_journal_page_first 5485
_journal_paper_doi 10.1021/acs.cgd.5b01110
_journal_volume 15
_journal_year 2015
_chemical_compound_source 'synthesis as described'
_chemical_formula_moiety 'C32 H38 Cu2 N10 O18'
_chemical_formula_structural 'C32 H38 Cu2 N10 O18'
_chemical_formula_sum 'C32 H38 Cu2 N10 O18'
_chemical_formula_weight 977.80
_chemical_name_systematic
;
[bis{mu-(thymine-1-acetato-KO:KO&#x00B4;)}bis{mu-(uracil-1-acetato-KO:KO&#x00B4;)}bis(dimethylformamide)dicopper(II)]
;
_space_group_IT_number 2
_space_group_name_Hall '-P 1'
_space_group_name_H-M_alt 'P -1'
_symmetry_cell_setting triclinic
_symmetry_Int_Tables_number 2
_symmetry_space_group_name_Hall '-P 1'
_symmetry_space_group_name_H-M 'P -1'
_atom_sites_solution_hydrogens geom
_atom_sites_solution_primary direct
_atom_sites_solution_secondary difmap
_audit_creation_method SHELXL97
_cell_angle_alpha 81.8140(10)
_cell_angle_beta 65.5810(10)
_cell_angle_gamma 83.6540(10)
_cell_formula_units_Z 1
_cell_length_a 9.3071(2)
_cell_length_b 10.7239(2)
_cell_length_c 11.2475(2)
_cell_measurement_reflns_used 38704
_cell_measurement_temperature 296(2)
_cell_measurement_theta_max 25.348
_cell_measurement_theta_min 2.872
_cell_volume 1010.10(3)
_computing_cell_refinement 'SAINT V7.68A (Bruker AXS, 2009)'
_computing_data_reduction 'SAINT V7.68A (Bruker AXS, 2009)'
_computing_molecular_graphics 'Ortep-3 (Farrugia, 1997)'
_computing_publication_material 'WinGX (Farrugia, 1999)'
_computing_structure_refinement 'SHELXL-97 (Sheldrick, 1997)'
_computing_structure_solution 'Sir92 (Altomare et al., 1993)'
_diffrn_ambient_temperature 296(2)
_diffrn_detector_area_resol_mean 8.3333
_diffrn_measured_fraction_theta_full 0.999
_diffrn_measured_fraction_theta_max 0.999
_diffrn_measurement_device_type 'SuperNova, Single source at offset), Eos'
_diffrn_radiation_monochromator graphite
_diffrn_radiation_source 'fine-focus sealed tube'
_diffrn_radiation_type MoK\a
_diffrn_radiation_wavelength 0.71073
_diffrn_reflns_av_R_equivalents 0.0278
_diffrn_reflns_av_unetI/netI 0.0147
_diffrn_reflns_limit_h_max 11
_diffrn_reflns_limit_h_min -11
_diffrn_reflns_limit_k_max 12
_diffrn_reflns_limit_k_min -12
_diffrn_reflns_limit_l_max 13
_diffrn_reflns_limit_l_min -13
_diffrn_reflns_number 38704
_diffrn_reflns_theta_full 25.242
_diffrn_reflns_theta_max 25.348
_diffrn_reflns_theta_min 2.872
_diffrn_standards_decay_% 0
_diffrn_standards_interval_count 0
_diffrn_standards_interval_time 0
_diffrn_standards_number 0
_exptl_absorpt_coefficient_mu 1.142
_exptl_absorpt_correction_T_max 0.82
_exptl_absorpt_correction_T_min 0.58
_exptl_absorpt_correction_type multi-scan
_exptl_absorpt_process_details
;
SADABS (Sheldrick, 1996)
;
_exptl_crystal_colour green
_exptl_crystal_density_diffrn 1.607
_exptl_crystal_density_method 'not measured'
_exptl_crystal_description prism
_exptl_crystal_F_000 502
_exptl_crystal_size_max 0.25
_exptl_crystal_size_mid 0.08
_exptl_crystal_size_min 0.04
_refine_diff_density_max 1.396
_refine_diff_density_min -0.477
_refine_diff_density_rms 0.093
_refine_ls_extinction_method none
_refine_ls_goodness_of_fit_ref 1.129
_refine_ls_hydrogen_treatment constr
_refine_ls_matrix_type full
_refine_ls_number_parameters 283
_refine_ls_number_reflns 3690
_refine_ls_number_restraints 0
_refine_ls_restrained_S_all 1.129
_refine_ls_R_factor_all 0.0540
_refine_ls_R_factor_gt 0.0479
_refine_ls_shift/su_max 0.001
_refine_ls_shift/su_mean 0.000
_refine_ls_structure_factor_coef Fsqd
_refine_ls_weighting_details 'w=1/[\s^2^(Fo^2^)+(0.0862P)^2^+1.0162P] where P=(Fo^2^+2Fc^2^)/3'
_refine_ls_weighting_scheme calc
_refine_ls_wR_factor_gt 0.1413
_refine_ls_wR_factor_ref 0.1474
_reflns_number_gt 3301
_reflns_number_total 3690
_reflns_threshold_expression >2sigma(I)
_cod_data_source_file cg5b01110_si_002.cif
_cod_data_source_block compound-5
_cod_database_code 4516478

loop_
_space_group_symop_operation_xyz
'x, y, z'
'-x, -y, -z'

loop_
_atom_site_label
_atom_site_type_symbol
_atom_site_fract_x
_atom_site_fract_y
_atom_site_fract_z
_atom_site_U_iso_or_equiv
_atom_site_adp_type
_atom_site_occupancy
_atom_site_site_symmetry_order
_atom_site_calc_flag
_atom_site_refinement_flags_posn
_atom_site_refinement_flags_adp
_atom_site_disorder_assembly
_atom_site_disorder_group
Cu1 Cu 0.54684(5) 0.89299(4) 0.55325(4) 0.03716(18) Uani 1 1 d . . . .
N11 N 0.0567(4) 0.7459(3) 0.6617(3) 0.0460(7) Uani 1 1 d . . . .
C12 C 0.0303(4) 0.7417(4) 0.7919(4) 0.0452(8) Uani 1 1 d . . . .
O12 O 0.0147(4) 0.8351(3) 0.8457(3) 0.0575(7) Uani 1 1 d . . . .
N13 N 0.0232(5) 0.6228(3) 0.8562(3) 0.0572(9) Uani 1 1 d . . . .
H13 H 0.0035 0.6178 0.9385 0.069 Uiso 1 1 calc R U . .
C14 C 0.0442(7) 0.5096(4) 0.8036(4) 0.0697(13) Uani 1 1 d . . . .
O14 O 0.0369(7) 0.4092(3) 0.8729(3) 0.1050(16) Uani 1 1 d . . . .
C15 C 0.0822(7) 0.5219(5) 0.6648(4) 0.0703(13) Uani 1 1 d . . . .
C16 C 0.0878(6) 0.6384(5) 0.6023(4) 0.0628(11) Uani 1 1 d . . . .
H16 H 0.1149 0.6462 0.5123 0.075 Uiso 1 1 calc R U . .
C17 C 0.1138(9) 0.3970(6) 0.5969(6) 0.0948(19) Uani 1 1 d . . . .
H17A H 0.0217 0.3485 0.6373 0.142 Uiso 1 1 calc R U . .
H17B H 0.2019 0.3484 0.6070 0.142 Uiso 1 1 calc R U . .
H17C H 0.1371 0.4179 0.5052 0.142 Uiso 1 1 calc R U . .
C18 C 0.0750(5) 0.8696(4) 0.5868(4) 0.0506(9) Uani 1 1 d . . . .
H18A H -0.0050 0.9288 0.6389 0.061 Uiso 1 1 calc R U . .
H18B H 0.0577 0.8650 0.5083 0.061 Uiso 1 1 calc R U . .
C19 C 0.2372(4) 0.9188(3) 0.5475(3) 0.0431(8) Uani 1 1 d . . . .
O191 O 0.3358(3) 0.8485(2) 0.5775(3) 0.0474(6) Uani 1 1 d . . . .
N21 N 0.7204(4) 0.9540(3) 0.0333(3) 0.0494(8) Uani 1 1 d . . . .
C22 C 0.6677(5) 0.9127(4) -0.0511(4) 0.0493(9) Uani 1 1 d . . . .
O22 O 0.6135(4) 0.8114(3) -0.0331(3) 0.0721(9) Uani 1 1 d . . . .
N23 N 0.6804(4) 0.9981(4) -0.1583(3) 0.0558(9) Uani 1 1 d . . . .
H23 H 0.6453 0.9757 -0.2113 0.067 Uiso 1 1 calc R U . .
C24 C 0.7425(6) 1.1150(4) -0.1908(4) 0.0638(12) Uani 1 1 d . . . .
O24 O 0.7431(6) 1.1814(4) -0.2885(3) 0.0924(13) Uani 1 1 d . . . .
C25 C 0.8051(6) 1.1461(5) -0.1021(5) 0.0672(12) Uani 1 1 d . . . .
H25 H 0.8553 1.2209 -0.1184 0.081 Uiso 1 1 calc R U . .
C26 C 0.7900(5) 1.0654(4) 0.0047(4) 0.0579(10) Uani 1 1 d . . . .
H26 H 0.8295 1.0870 0.0622 0.070 Uiso 1 1 calc R U . .
C28 C 0.7183(6) 0.8674(4) 0.1459(4) 0.0628(12) Uani 1 1 d . . . .
H28A H 0.8265 0.8456 0.1356 0.075 Uiso 1 1 calc R U . .
H28B H 0.6724 0.7904 0.1460 0.075 Uiso 1 1 calc R U . .
C29 C 0.6271(4) 0.9181(4) 0.2781(3) 0.0445(8) Uani 1 1 d . . . .
O291 O 0.6361(3) 0.8469(3) 0.3730(2) 0.0514(6) Uani 1 1 d . . . .
O192 O 0.2559(3) 1.0280(3) 0.4878(3) 0.0511(6) Uani 1 1 d . . . .
O292 O 0.5542(3) 1.0245(2) 0.2821(2) 0.0484(6) Uani 1 1 d . . . .
O31 O 0.5948(4) 0.7165(3) 0.6458(3) 0.0736(9) Uani 1 1 d . . A 1
C31 C 0.5090(11) 0.6679(6) 0.7523(7) 0.111(2) Uani 1 1 d . . A 1
H31 H 0.4539 0.7234 0.8149 0.133 Uiso 1 1 calc R U A 1
N31 N 0.4834(9) 0.5517(5) 0.7908(7) 0.130(2) Uani 1 1 d . . A 1
C32 C 0.5383(18) 0.4687(13) 0.6976(16) 0.328(15) Uani 1 1 d . . A 1
H32A H 0.5656 0.5146 0.6121 0.492 Uiso 1 1 calc R U A 1
H32B H 0.4575 0.4122 0.7136 0.492 Uiso 1 1 calc R U A 1
H32C H 0.6300 0.4212 0.7017 0.492 Uiso 1 1 calc R U A 1
C33 C 0.3661(16) 0.5017(12) 0.9146(12) 0.214(6) Uani 1 1 d . . A 1
H33A H 0.4012 0.5052 0.9831 0.321 Uiso 1 1 calc R U A 1
H33B H 0.3508 0.4157 0.9101 0.321 Uiso 1 1 calc R U A 1
H33C H 0.2681 0.5509 0.9329 0.321 Uiso 1 1 calc R U A 1

loop_
_atom_site_aniso_label
_atom_site_aniso_U_11
_atom_site_aniso_U_22
_atom_site_aniso_U_33
_atom_site_aniso_U_23
_atom_site_aniso_U_13
_atom_site_aniso_U_12
Cu1 0.0434(3) 0.0344(3) 0.0289(2) 0.00706(16) -0.01354(18) -0.00025(17)
N11 0.0490(17) 0.0510(18) 0.0362(15) 0.0074(13) -0.0172(13) -0.0111(14)
C12 0.0442(19) 0.048(2) 0.0384(18) 0.0008(16) -0.0127(15) -0.0050(15)
O12 0.0661(18) 0.0512(16) 0.0495(15) -0.0030(13) -0.0187(13) -0.0025(13)
N13 0.085(2) 0.0494(19) 0.0316(15) 0.0021(13) -0.0203(16) -0.0013(17)
C14 0.109(4) 0.054(3) 0.042(2) 0.0000(19) -0.029(2) -0.003(2)
O14 0.209(5) 0.0498(19) 0.0522(19) 0.0005(16) -0.054(3) 0.007(2)
C15 0.109(4) 0.059(3) 0.042(2) -0.0041(19) -0.030(2) -0.004(3)
C16 0.080(3) 0.075(3) 0.0344(19) 0.0057(19) -0.024(2) -0.016(2)
C17 0.147(6) 0.075(4) 0.072(3) -0.014(3) -0.055(4) 0.005(4)
C18 0.049(2) 0.055(2) 0.045(2) 0.0154(17) -0.0214(17) -0.0076(17)
C19 0.0459(19) 0.047(2) 0.0331(17) 0.0038(15) -0.0148(15) -0.0036(16)
O191 0.0458(14) 0.0475(14) 0.0457(14) 0.0082(11) -0.0186(11) -0.0063(11)
N21 0.0536(18) 0.058(2) 0.0302(14) -0.0055(13) -0.0127(13) 0.0075(15)
C22 0.048(2) 0.053(2) 0.0410(19) -0.0087(17) -0.0128(16) 0.0039(17)
O22 0.087(2) 0.067(2) 0.0627(19) -0.0038(16) -0.0304(17) -0.0128(18)
N23 0.062(2) 0.069(2) 0.0385(16) -0.0098(16) -0.0252(15) 0.0099(17)
C24 0.081(3) 0.058(3) 0.040(2) -0.0015(19) -0.015(2) 0.007(2)
O24 0.146(4) 0.075(2) 0.0508(19) 0.0067(17) -0.042(2) 0.009(2)
C25 0.079(3) 0.062(3) 0.056(3) -0.004(2) -0.022(2) -0.009(2)
C26 0.064(3) 0.065(3) 0.047(2) -0.0105(19) -0.0225(19) -0.005(2)
C28 0.082(3) 0.063(3) 0.036(2) -0.0066(18) -0.021(2) 0.020(2)
C29 0.048(2) 0.049(2) 0.0327(17) -0.0016(15) -0.0144(15) 0.0006(16)
O291 0.0621(16) 0.0504(15) 0.0338(13) 0.0001(11) -0.0158(12) 0.0081(12)
O192 0.0483(14) 0.0490(15) 0.0530(15) 0.0094(12) -0.0217(12) -0.0058(11)
O292 0.0597(16) 0.0494(15) 0.0315(12) -0.0010(10) -0.0172(11) 0.0057(12)
O31 0.086(2) 0.0544(18) 0.0614(19) 0.0241(15) -0.0231(17) 0.0060(16)
C31 0.164(7) 0.070(4) 0.094(5) 0.019(3) -0.056(5) -0.008(4)
N31 0.153(6) 0.070(4) 0.132(6) 0.035(4) -0.036(5) -0.009(4)
C32 0.270(19) 0.152(11) 0.29(2) 0.007(13) 0.127(16) 0.063(11)
C33 0.204(12) 0.201(12) 0.181(11) 0.123(10) -0.057(9) -0.058(10)

loop_
_atom_type_symbol
_atom_type_description
_atom_type_scat_dispersion_real
_atom_type_scat_dispersion_imag
_atom_type_scat_source
C C 0.0033 0.0016 'International Tables Vol C Tables 4.2.6.8 and 6.1.1.4'
H H 0.0000 0.0000 'International Tables Vol C Tables 4.2.6.8 and 6.1.1.4'
N N 0.0061 0.0033 'International Tables Vol C Tables 4.2.6.8 and 6.1.1.4'
O O 0.0106 0.0060 'International Tables Vol C Tables 4.2.6.8 and 6.1.1.4'
Cu Cu 0.3201 1.2651 'International Tables Vol C Tables 4.2.6.8 and 6.1.1.4'

loop_
_geom_angle_atom_site_label_1
_geom_angle_atom_site_label_2
_geom_angle_atom_site_label_3
_geom_angle
_geom_angle_site_symmetry_1
_geom_angle_site_symmetry_3
O192 Cu1 O291 88.35(12) 2_676 .
O192 Cu1 O191 167.66(11) 2_676 .
O291 Cu1 O191 90.42(12) . .
O192 Cu1 O292 89.85(12) 2_676 2_676
O291 Cu1 O292 167.58(11) . 2_676
O191 Cu1 O292 88.72(11) . 2_676
O192 Cu1 O31 99.02(13) 2_676 .
O291 Cu1 O31 97.54(13) . .
O191 Cu1 O31 93.31(13) . .
O292 Cu1 O31 94.88(12) 2_676 .
O192 Cu1 Cu1 87.34(8) 2_676 2_676
O291 Cu1 Cu1 83.74(8) . 2_676
O191 Cu1 Cu1 80.33(8) . 2_676
O292 Cu1 Cu1 83.91(8) 2_676 2_676
O31 Cu1 Cu1 173.54(10) . 2_676
C16 N11 C12 120.9(3) . .
C16 N11 C18 121.5(3) . .
C12 N11 C18 116.8(3) . .
O12 C12 N13 122.4(4) . .
O12 C12 N11 123.0(4) . .
N13 C12 N11 114.6(3) . .
C12 N13 C14 127.2(3) . .
C12 N13 H13 116.4 . .
C14 N13 H13 116.4 . .
O14 C14 N13 120.2(4) . .
O14 C14 C15 125.0(4) . .
N13 C14 C15 114.7(4) . .
C16 C15 C14 118.0(4) . .
C16 C15 C17 124.4(4) . .
C14 C15 C17 117.6(4) . .
C15 C16 N11 124.3(4) . .
C15 C16 H16 117.9 . .
N11 C16 H16 117.9 . .
C15 C17 H17A 109.5 . .
C15 C17 H17B 109.5 . .
H17A C17 H17B 109.5 . .
C15 C17 H17C 109.5 . .
H17A C17 H17C 109.5 . .
H17B C17 H17C 109.5 . .
N11 C18 C19 112.8(3) . .
N11 C18 H18A 109.0 . .
C19 C18 H18A 109.0 . .
N11 C18 H18B 109.0 . .
C19 C18 H18B 109.0 . .
H18A C18 H18B 107.8 . .
O191 C19 O192 127.3(3) . .
O191 C19 C18 117.8(3) . .
O192 C19 C18 115.0(3) . .
C19 O191 Cu1 126.4(2) . .
C26 N21 C22 121.3(3) . .
C26 N21 C28 120.4(4) . .
C22 N21 C28 117.8(4) . .
O22 C22 N21 123.3(4) . .
O22 C22 N23 122.5(4) . .
N21 C22 N23 114.1(4) . .
C24 N23 C22 127.9(4) . .
C24 N23 H23 116.0 . .
C22 N23 H23 116.0 . .
O24 C24 N23 120.3(5) . .
O24 C24 C25 125.7(5) . .
N23 C24 C25 113.9(4) . .
C26 C25 C24 118.9(4) . .
C26 C25 H25 120.5 . .
C24 C25 H25 120.5 . .
C25 C26 N21 123.6(4) . .
C25 C26 H26 118.2 . .
N21 C26 H26 118.2 . .
N21 C28 C29 114.7(3) . .
N21 C28 H28A 108.6 . .
C29 C28 H28A 108.6 . .
N21 C28 H28B 108.6 . .
C29 C28 H28B 108.6 . .
H28A C28 H28B 107.6 . .
O291 C29 O292 126.8(3) . .
O291 C29 C28 114.1(3) . .
O292 C29 C28 119.0(3) . .
C29 O291 Cu1 123.5(2) . .
C19 O192 Cu1 118.5(2) . 2_676
C29 O292 Cu1 121.8(2) . 2_676
C31 O31 Cu1 125.6(4) . .
O31 C31 N31 129.2(8) . .
O31 C31 H31 115.4 . .
N31 C31 H31 115.4 . .
C31 N31 C32 117.8(9) . .
C31 N31 C33 126.1(9) . .
C32 N31 C33 113.6(9) . .
N31 C32 H32A 109.5 . .
N31 C32 H32B 109.5 . .
H32A C32 H32B 109.5 . .
N31 C32 H32C 109.5 . .
H32A C32 H32C 109.5 . .
H32B C32 H32C 109.5 . .
N31 C33 H33A 109.5 . .
N31 C33 H33B 109.5 . .
H33A C33 H33B 109.5 . .
N31 C33 H33C 109.5 . .
H33A C33 H33C 109.5 . .
H33B C33 H33C 109.5 . .

loop_
_geom_bond_atom_site_label_1
_geom_bond_atom_site_label_2
_geom_bond_distance
_geom_bond_site_symmetry_2
Cu1 O192 1.958(3) 2_676
Cu1 O291 1.962(3) .
Cu1 O191 1.971(3) .
Cu1 O292 1.985(2) 2_676
Cu1 O31 2.121(3) .
Cu1 Cu1 2.6648(7) 2_676
N11 C16 1.358(6) .
N11 C12 1.376(5) .
N11 C18 1.454(5) .
C12 O12 1.208(5) .
C12 N13 1.367(5) .
N13 C14 1.386(6) .
N13 H13 0.8600 .
C14 O14 1.226(6) .
C14 C15 1.440(6) .
C15 C16 1.339(7) .
C15 C17 1.576(7) .
C16 H16 0.9300 .
C17 H17A 0.9600 .
C17 H17B 0.9600 .
C17 H17C 0.9600 .
C18 C19 1.520(5) .
C18 H18A 0.9700 .
C18 H18B 0.9700 .
C19 O191 1.247(4) .
C19 O192 1.256(4) .
N21 C26 1.356(6) .
N21 C22 1.376(5) .
N21 C28 1.455(5) .
C22 O22 1.203(5) .
C22 N23 1.378(5) .
N23 C24 1.376(6) .
N23 H23 0.8600 .
C24 O24 1.219(5) .
C24 C25 1.437(7) .
C25 C26 1.343(6) .
C25 H25 0.9300 .
C26 H26 0.9300 .
C28 C29 1.520(5) .
C28 H28A 0.9700 .
C28 H28B 0.9700 .
C29 O291 1.248(4) .
C29 O292 1.258(5) .
O192 Cu1 1.958(3) 2_676
O292 Cu1 1.985(2) 2_676
O31 C31 1.212(8) .
C31 N31 1.274(8) .
C31 H31 0.9300 .
N31 C32 1.370(16) .
N31 C33 1.441(11) .
C32 H32A 0.9600 .
C32 H32B 0.9600 .
C32 H32C 0.9600 .
C33 H33A 0.9600 .
C33 H33B 0.9600 .
C33 H33C 0.9600 .

loop_
_geom_hbond_atom_site_label_D
_geom_hbond_atom_site_label_H
_geom_hbond_atom_site_label_A
_geom_hbond_distance_DH
_geom_hbond_distance_HA
_geom_hbond_distance_DA
_geom_hbond_angle_DHA
_geom_hbond_site_symmetry_A
N13 H13 O14 0.86 1.98 2.837(5) 175.2 2_567
C18 H18B O24 0.97 2.48 3.170(6) 127.9 2_675
N23 H23 O292 0.86 2.30 3.081(4) 150.5 2_675
C26 H26 O12 0.93 2.37 3.278(5) 164.2 2_676
